data_1539694
loop_
_publ_author_name
'Cava, R.J.'
'Santoro, A.'
'Marezio, M.'
'Krajewski, J.J.'
'Peck, W.F.jr.'
'Beech, F.'

_publ_section_title
;
 Neutron powder diffraction study of Pb2 Sr2 Y Cu3 O8, the prototype of a
 new family of superconductors
;
_journal_name_full 'Physica C (Amsterdam)'
_journal_page_first 272
_journal_page_last 278
_journal_volume 157
_journal_year 1989
_chemical_formula_sum 'Cu3 O8 Pb2 Sr2 Y'
_chemical_name_systematic 'Pb2 Sr2 Y Cu Cu2 O8'
_space_group_IT_number 65
_symmetry_space_group_name_Hall '-C 2 2'
_symmetry_space_group_name_H-M 'C m m m'
_cell_angle_alpha 90
_cell_angle_beta 90
_cell_angle_gamma 90
_cell_formula_units_Z 2
_cell_length_a 5.3933
_cell_length_b 5.4311
_cell_length_c 15.7334
_cell_volume 460.856
_citation_journal_id_ASTM PHYCE6
_cod_data_source_file Cava_PHYCE6_1989_1366.cif
_cod_data_source_block Cu3O8Pb2Sr2Y1
_cod_original_cell_volume 460.8557
_cod_original_formula_sum 'Cu3 O8 Pb2 Sr2 Y1'
_cod_database_code 1539694

loop_
_symmetry_equiv_pos_as_xyz
x,y,z
-x,-y,z
x,-y,-z
-x,y,-z
-x,-y,-z
x,y,-z
-x,y,z
x,-y,z
x+1/2,y+1/2,z
-x+1/2,-y+1/2,z
x+1/2,-y+1/2,-z
-x+1/2,y+1/2,-z
-x+1/2,-y+1/2,-z
x+1/2,y+1/2,-z
-x+1/2,y+1/2,z
x+1/2,-y+1/2,z

loop_
_atom_site_label
_atom_site_type_symbol
_atom_site_fract_x
_atom_site_fract_y
_atom_site_fract_z
_atom_site_occupancy
_atom_site_U_iso_or_equiv
Cu1 Cu+1 0 0 0.5 1 0.0
O2 O-2 0.051 0.074 0.3849 0.5 0.0
O1 O-2 0.5 0 0.2514 1 0.0
Pb1 Pb+2 0.5 0 0.3883 1 0.0
Sr1 Sr+2 0 0 0.2207 1 0.0
Y1 Y+3 0 0 0 1 0.0
Cu2 Cu+2 0.5 0 0.1062 1 0.0
O3 O-2 0.25 0.25 0.0918 0.5 0.0
